data_7044727
loop_
_publ_author_name
'Martyanov, Konstantin A.'
'Cherkasov, Vladimir Kuz'mich'
'Abakumov, Gleb Arsent'evich'
'Baranov, Evgeny V.'
'Shavyrin, Andrey'
'Kuropatov, Viacheslav'

_publ_section_title
;
 Regioisomerism in coordination chemistry: oxidative addition of
 bifunctional ligand to palladium, stabilized with
 1,2-bis(diphenylphosphino)ethane
;
_journal_name_full 'Dalton Transactions'
_journal_paper_doi 10.1039/C7DT03891G
_journal_year 2017
_chemical_formula_sum 'C46 H54 O3.5 P2 Pd S2'
_chemical_formula_weight 895.35
_space_group_crystal_system triclinic
_space_group_IT_number 2
_space_group_name_Hall '-P 1'
_space_group_name_H-M_alt 'P -1'
_symmetry_space_group_name_Hall '-P 1'
_symmetry_space_group_name_H-M 'P -1'
_atom_sites_solution_hydrogens geom
_atom_sites_solution_primary dual
_atom_sites_solution_secondary difmap
_audit_creation_method SHELXL-2016/6
_audit_update_record
;
2017-09-29 deposited with the CCDC.
2017-11-10 downloaded from the CCDC.
;
_cell_angle_alpha 100.1770(10)
_cell_angle_beta 106.2630(10)
_cell_angle_gamma 108.5790(10)
_cell_formula_units_Z 2
_cell_length_a 10.9560(3)
_cell_length_b 12.6502(4)
_cell_length_c 17.8929(6)
_cell_measurement_reflns_used 9137
_cell_measurement_temperature 100(2)
_cell_measurement_theta_max 30.55
_cell_measurement_theta_min 2.80
_cell_volume 2158.08(12)
_computing_cell_refinement 'Bruker SAINT'
_computing_data_collection 'Bruker APEX2'
_computing_data_reduction 'Bruker SAINT'
_computing_molecular_graphics 'Bruker SHELXTL'
_computing_publication_material 'Bruker SHELXTL'
_computing_structure_refinement 'SHELXL-2016/6 (Sheldrick, 2016)'
_computing_structure_solution 'SHELXT 2014/4 (Sheldrick, 2014)'
_diffrn_ambient_temperature 100(2)
_diffrn_measured_fraction_theta_full 0.997
_diffrn_measured_fraction_theta_max 0.997
_diffrn_measurement_device_type 'Bruker D8 Quest CMOS'
_diffrn_measurement_method '\w and \f scans'
_diffrn_radiation_type MoK\a
_diffrn_radiation_wavelength 0.71073
_diffrn_reflns_av_R_equivalents 0.0133
_diffrn_reflns_av_unetI/netI 0.0167
_diffrn_reflns_Laue_measured_fraction_full 0.997
_diffrn_reflns_Laue_measured_fraction_max 0.997
_diffrn_reflns_limit_h_max 14
_diffrn_reflns_limit_h_min -14
_diffrn_reflns_limit_k_max 16
_diffrn_reflns_limit_k_min -16
_diffrn_reflns_limit_l_max 23
_diffrn_reflns_limit_l_min -23
_diffrn_reflns_number 25642
_diffrn_reflns_point_group_measured_fraction_full 0.997
_diffrn_reflns_point_group_measured_fraction_max 0.997
_diffrn_reflns_theta_full 25.242
_diffrn_reflns_theta_max 27.997
_diffrn_reflns_theta_min 2.102
_diffrn_source 'microfocus sealed tube'
_exptl_absorpt_coefficient_mu 0.641
_exptl_absorpt_correction_T_max 0.9020
_exptl_absorpt_correction_T_min 0.7955
_exptl_absorpt_correction_type multi-scan
_exptl_absorpt_process_details 'SADABS 2014/5 (Bruker AXS Inc.)'
_exptl_crystal_colour black
_exptl_crystal_density_diffrn 1.378
_exptl_crystal_description prism
_exptl_crystal_F_000 932
_exptl_crystal_size_max 0.400
_exptl_crystal_size_mid 0.150
_exptl_crystal_size_min 0.100
_refine_diff_density_max 0.760
_refine_diff_density_min -0.674
_refine_diff_density_rms 0.066
_refine_ls_extinction_method none
_refine_ls_goodness_of_fit_ref 1.010
_refine_ls_hydrogen_treatment constr
_refine_ls_matrix_type full
_refine_ls_number_parameters 514
_refine_ls_number_reflns 10402
_refine_ls_number_restraints 35
_refine_ls_restrained_S_all 1.025
_refine_ls_R_factor_all 0.0261
_refine_ls_R_factor_gt 0.0247
_refine_ls_shift/su_max 0.001
_refine_ls_shift/su_mean 0.000
_refine_ls_structure_factor_coef Fsqd
_refine_ls_weighting_details 'w=1/[\s^2^(Fo^2^)+(0.0350P)^2^+1.8686P] where P=(Fo^2^+2Fc^2^)/3'
_refine_ls_weighting_scheme calc
_refine_ls_wR_factor_gt 0.0656
_refine_ls_wR_factor_ref 0.0664
_reflns_Friedel_coverage 0.000
_reflns_number_gt 9902
_reflns_number_total 10402
_reflns_threshold_expression 'I > 2\s(I)'
_cod_data_source_file c7dt03891g2.cif
_cod_data_source_block pdss4m
_cod_original_formula_sum 'C46 H54 O3.50 P2 Pd S2'
_cod_database_code 7044727
_shelx_shelxl_version_number 2016/6
_shelx_space_group_comment
;
The symmetry employed for this shelxl refinement is uniquely defined
by the following loop, which should always be used as a source of
symmetry information in preference to the above space-group names.
They are only intended as comments.
;
_shelx_estimated_absorpt_t_min 0.783
_shelx_estimated_absorpt_t_max 0.939

loop_
_space_group_symop_operation_xyz
'x, y, z'
'-x, -y, -z'

loop_
_atom_site_label
_atom_site_type_symbol
_atom_site_fract_x
_atom_site_fract_y
_atom_site_fract_z
_atom_site_U_iso_or_equiv
_atom_site_adp_type
_atom_site_occupancy
_atom_site_site_symmetry_order
_atom_site_calc_flag
_atom_site_refinement_flags_posn
_atom_site_refinement_flags_adp
_atom_site_refinement_flags_occupancy
_atom_site_disorder_assembly
_atom_site_disorder_group
Pd1 Pd 0.77231(2) 0.67225(2) 0.76588(2) 0.00896(4) Uani 1 1 d . . . . .
S1 S 0.93344(3) 0.59082(3) 0.79733(2) 0.01210(7) Uani 1 1 d . . . . .
S2 S 0.60828(3) 0.49137(3) 0.74362(2) 0.01395(7) Uani 1 1 d . . . . .
P1 P 0.92565(4) 0.85590(3) 0.78886(2) 0.01054(7) Uani 1 1 d . . . . .
P2 P 0.60979(4) 0.74733(3) 0.72406(2) 0.01279(7) Uani 1 1 d . . . . .
O1 O 0.72094(13) 0.15973(10) 0.81808(8) 0.0237(2) Uani 1 1 d . . . . .
O2 O 0.88759(15) 0.17657(11) 0.73287(9) 0.0300(3) Uani 1 1 d . . . . .
C1 C 0.83942(14) 0.44145(11) 0.75634(8) 0.0106(2) Uani 1 1 d . . . . .
C2 C 0.69289(14) 0.39598(12) 0.75439(8) 0.0115(2) Uani 1 1 d . . . . .
C3 C 0.62971(15) 0.28588(12) 0.75892(9) 0.0148(3) Uani 1 1 d . . . . .
C4 C 0.72513(16) 0.22749(12) 0.77705(9) 0.0162(3) Uani 1 1 d . . . . .
C5 C 0.84133(16) 0.25268(13) 0.74199(9) 0.0168(3) Uani 1 1 d . . . . .
C6 C 0.89667(15) 0.36653(12) 0.72998(8) 0.0129(3) Uani 1 1 d . . . . .
C7 C 0.47920(16) 0.22819(13) 0.75366(10) 0.0204(3) Uani 1 1 d . . . . .
C8 C 0.37837(17) 0.23123(15) 0.67506(12) 0.0280(4) Uani 1 1 d . . . . .
H8A H 0.392602 0.192006 0.627806 0.042 Uiso 1 1 calc R U . . .
H8B H 0.283229 0.191187 0.671354 0.042 Uiso 1 1 calc R U . . .
H8C H 0.395163 0.312421 0.676062 0.042 Uiso 1 1 calc R U . . .
C9 C 0.45857(19) 0.28907(16) 0.82821(12) 0.0292(4) Uani 1 1 d . . . . .
H9A H 0.523204 0.286548 0.877730 0.044 Uiso 1 1 calc R U . . .
H9B H 0.475612 0.370442 0.829689 0.044 Uiso 1 1 calc R U . . .
H9C H 0.363679 0.249209 0.824981 0.044 Uiso 1 1 calc R U . . .
C10 C 0.4382(2) 0.09793(15) 0.74910(14) 0.0327(4) Uani 1 1 d . . . . .
H10A H 0.450444 0.056779 0.701724 0.049 Uiso 1 1 calc R U . . .
H10B H 0.496711 0.090330 0.798757 0.049 Uiso 1 1 calc R U . . .
H10C H 0.341261 0.064002 0.743937 0.049 Uiso 1 1 calc R U . . .
C11 C 1.01713(15) 0.39137(13) 0.69835(9) 0.0159(3) Uani 1 1 d . . . . .
C12 C 0.9719(2) 0.29351(15) 0.61904(11) 0.0259(3) Uani 1 1 d . . . . .
H12A H 0.888582 0.291842 0.579157 0.039 Uiso 1 1 calc R U . . .
H12B H 1.046060 0.308339 0.596957 0.039 Uiso 1 1 calc R U . . .
H12C H 0.952350 0.218275 0.630687 0.039 Uiso 1 1 calc R U . . .
C13 C 1.14735(19) 0.39487(18) 0.76121(12) 0.0295(4) Uani 1 1 d . . . . .
H13A H 1.125680 0.322966 0.777331 0.044 Uiso 1 1 calc R U . . .
H13B H 1.218869 0.401822 0.737361 0.044 Uiso 1 1 calc R U . . .
H13C H 1.180823 0.462057 0.809157 0.044 Uiso 1 1 calc R U . . .
C14 C 1.05355(17) 0.50472(14) 0.67405(10) 0.0202(3) Uani 1 1 d . . . . .
H14A H 0.971107 0.503749 0.633787 0.030 Uiso 1 1 calc R U . . .
H14B H 1.087376 0.571493 0.722324 0.030 Uiso 1 1 calc R U . . .
H14C H 1.125421 0.511259 0.650528 0.030 Uiso 1 1 calc R U . . .
C15 C 0.83543(15) 0.95297(12) 0.80022(9) 0.0154(3) Uani 1 1 d . . . . .
H15A H 0.821050 0.960630 0.852810 0.019 Uiso 1 1 calc R U . . .
H15B H 0.890693 1.031370 0.799235 0.019 Uiso 1 1 calc R U . . .
C16 C 0.69647(15) 0.90093(13) 0.72978(10) 0.0189(3) Uani 1 1 d . . . . .
H16A H 0.710712 0.906160 0.678089 0.023 Uiso 1 1 calc R U . . .
H16B H 0.638766 0.944620 0.738863 0.023 Uiso 1 1 calc R U . . .
C17 C 1.08286(15) 0.91707(12) 0.87769(8) 0.0133(3) Uani 1 1 d . . . . .
C18 C 1.09088(16) 0.86721(13) 0.94137(9) 0.0173(3) Uani 1 1 d . . . . .
H18A H 1.014850 0.800945 0.937412 0.021 Uiso 1 1 calc R U . . .
C19 C 1.21019(18) 0.91424(14) 1.01096(10) 0.0229(3) Uani 1 1 d . . . . .
H19A H 1.215633 0.879954 1.054297 0.027 Uiso 1 1 calc R U . . .
C20 C 1.32070(18) 1.01104(16) 1.01673(10) 0.0268(4) Uani 1 1 d . . . . .
H20A H 1.402129 1.043025 1.064061 0.032 Uiso 1 1 calc R U . . .
C21 C 1.31294(18) 1.06155(16) 0.95359(11) 0.0289(4) Uani 1 1 d . . . . .
H21A H 1.388997 1.128059 0.957888 0.035 Uiso 1 1 calc R U . . .
C22 C 1.19438(17) 1.01515(14) 0.88419(10) 0.0209(3) Uani 1 1 d . . . . .
H22A H 1.189132 1.050085 0.841180 0.025 Uiso 1 1 calc R U . . .
C23 C 0.97932(14) 0.87231(12) 0.70283(8) 0.0125(2) Uani 1 1 d . . . . .
C24 C 1.01400(17) 0.78506(13) 0.66605(9) 0.0185(3) Uani 1 1 d . . . . .
H24A H 1.006519 0.718768 0.685289 0.022 Uiso 1 1 calc R U . . .
C25 C 1.0594(2) 0.79451(15) 0.60153(10) 0.0255(3) Uani 1 1 d . . . . .
H25A H 1.084919 0.735766 0.577518 0.031 Uiso 1 1 calc R U . . .
C26 C 1.06725(19) 0.89013(15) 0.57214(10) 0.0239(3) Uani 1 1 d . . . . .
H26A H 1.097459 0.896357 0.527653 0.029 Uiso 1 1 calc R U . . .
C27 C 1.03134(17) 0.97609(14) 0.60742(10) 0.0204(3) Uani 1 1 d . . . . .
H27A H 1.036495 1.041025 0.586838 0.025 Uiso 1 1 calc R U . . .
C28 C 0.98767(16) 0.96838(13) 0.67285(9) 0.0172(3) Uani 1 1 d . . . . .
H28A H 0.963610 1.028032 0.697100 0.021 Uiso 1 1 calc R U . . .
C29 C 0.49897(15) 0.74820(12) 0.78211(9) 0.0162(3) Uani 1 1 d . . . . .
C30 C 0.40906(16) 0.80635(15) 0.76634(11) 0.0248(3) Uani 1 1 d . . . . .
H30A H 0.405571 0.844177 0.724866 0.030 Uiso 1 1 calc R U . . .
C31 C 0.32554(18) 0.80823(17) 0.81157(13) 0.0325(4) Uani 1 1 d . . . . .
H31A H 0.265766 0.848677 0.801734 0.039 Uiso 1 1 calc R U . . .
C32 C 0.32866(17) 0.75153(17) 0.87101(12) 0.0330(4) Uani 1 1 d . . . . .
H32A H 0.270374 0.752729 0.901443 0.040 Uiso 1 1 calc R U . . .
C33 C 0.41601(18) 0.69303(16) 0.88655(11) 0.0282(4) Uani 1 1 d . . . . .
H33A H 0.417203 0.653744 0.927189 0.034 Uiso 1 1 calc R U . . .
C34 C 0.50233(16) 0.69205(14) 0.84222(10) 0.0198(3) Uani 1 1 d . . . . .
H34A H 0.563391 0.652943 0.853179 0.024 Uiso 1 1 calc R U . . .
C35 C 0.49622(16) 0.67296(13) 0.61928(9) 0.0172(3) Uani 1 1 d . . . . .
C36 C 0.3627(2) 0.5973(2) 0.60025(12) 0.0448(6) Uani 1 1 d . . . . .
H36A H 0.326805 0.587884 0.642301 0.054 Uiso 1 1 calc R U . . .
C37 C 0.2796(2) 0.5342(3) 0.51971(13) 0.0624(9) Uani 1 1 d . . . . .
H37A H 0.187446 0.481889 0.507062 0.075 Uiso 1 1 calc R U . . .
C38 C 0.3307(2) 0.5475(2) 0.45820(11) 0.0383(5) Uani 1 1 d . . . . .
H38A H 0.273687 0.505284 0.403153 0.046 Uiso 1 1 calc R U . . .
C39 C 0.4643(2) 0.62211(18) 0.47715(11) 0.0331(4) Uani 1 1 d . . . . .
H39A H 0.500117 0.631101 0.435025 0.040 Uiso 1 1 calc R U . . .
C40 C 0.5475(2) 0.68444(16) 0.55715(11) 0.0290(4) Uani 1 1 d . . . . .
H40A H 0.640225 0.735403 0.569637 0.035 Uiso 1 1 calc R U . . .
O1S O 0.29742(19) 0.51347(18) 0.98076(11) 0.0538(4) Uani 1 1 d . . . . .
C1S C 0.1724(3) 0.5064(3) 0.99157(19) 0.0602(7) Uani 1 1 d . . . . .
H1SA H 0.124990 0.542955 0.955116 0.072 Uiso 1 1 calc R U . . .
H1SB H 0.191012 0.547564 1.048523 0.072 Uiso 1 1 calc R U . . .
C2S C 0.0841(2) 0.3800(3) 0.97172(16) 0.0489(6) Uani 1 1 d . . . . .
H2SA H 0.029688 0.367710 1.007514 0.059 Uiso 1 1 calc R U . . .
H2SB H 0.020277 0.348799 0.914253 0.059 Uiso 1 1 calc R U . . .
C3S C 0.1863(4) 0.3238(3) 0.9868(3) 0.0844(12) Uani 1 1 d . . . . .
H3SA H 0.196083 0.301437 1.037754 0.101 Uiso 1 1 calc R U . . .
H3SB H 0.157562 0.253445 0.941097 0.101 Uiso 1 1 calc R U . . .
C4S C 0.3183(3) 0.4149(3) 0.99336(19) 0.0606(8) Uani 1 1 d . . . . .
H4SA H 0.388606 0.435066 1.048040 0.073 Uiso 1 1 calc R U . . .
H4SB H 0.352916 0.384290 0.952391 0.073 Uiso 1 1 calc R U . . .
O2S O 0.5398(5) 0.9682(4) 0.5754(3) 0.0822(15) Uani 0.5 1 d D U P A -1
C5S C 0.4101(6) 0.9153(5) 0.5119(4) 0.0634(17) Uani 0.5 1 d D U P A -1
H5SA H 0.336046 0.891926 0.534394 0.076 Uiso 0.5 1 calc R U P A -1
H5SB H 0.404854 0.844628 0.474737 0.076 Uiso 0.5 1 calc R U P A -1
C6S C 0.3920(7) 1.0010(5) 0.4665(3) 0.0607(15) Uani 0.5 1 d D U P A -1
H6SA H 0.364267 1.058744 0.494897 0.073 Uiso 0.5 1 calc R U P A -1
H6SB H 0.325145 0.962332 0.410031 0.073 Uiso 0.5 1 calc R U P A -1
C7S C 0.5405(8) 1.0549(11) 0.4699(5) 0.106(4) Uani 0.5 1 d D U P A -1
H7SA H 0.562835 1.001686 0.433348 0.127 Uiso 0.5 1 calc R U P A -1
H7SB H 0.561298 1.130770 0.457898 0.127 Uiso 0.5 1 calc R U P A -1
C8S C 0.6100(7) 1.0681(6) 0.5572(4) 0.0777(19) Uani 0.5 1 d D U P A -1
H8SA H 0.707326 1.077950 0.568136 0.093 Uiso 0.5 1 calc R U P A -1
H8SB H 0.609021 1.137898 0.591819 0.093 Uiso 0.5 1 calc R U P A -1

loop_
_atom_site_aniso_label
_atom_site_aniso_U_11
_atom_site_aniso_U_22
_atom_site_aniso_U_33
_atom_site_aniso_U_23
_atom_site_aniso_U_13
_atom_site_aniso_U_12
Pd1 0.00906(6) 0.00647(5) 0.01271(6) 0.00324(4) 0.00439(4) 0.00411(4)
S1 0.01027(15) 0.00807(14) 0.01731(16) 0.00274(12) 0.00354(12) 0.00454(12)
S2 0.01076(15) 0.00913(15) 0.02357(17) 0.00623(13) 0.00689(13) 0.00452(12)
P1 0.01062(15) 0.00761(15) 0.01440(16) 0.00339(12) 0.00497(13) 0.00432(12)
P2 0.01067(16) 0.01094(16) 0.01870(17) 0.00553(13) 0.00514(13) 0.00616(13)
O1 0.0324(6) 0.0189(5) 0.0291(6) 0.0162(5) 0.0148(5) 0.0136(5)
O2 0.0468(8) 0.0204(6) 0.0444(8) 0.0172(5) 0.0296(7) 0.0246(6)
C1 0.0123(6) 0.0091(6) 0.0111(6) 0.0041(5) 0.0041(5) 0.0045(5)
C2 0.0129(6) 0.0109(6) 0.0124(6) 0.0041(5) 0.0050(5) 0.0060(5)
C3 0.0169(7) 0.0109(6) 0.0174(7) 0.0052(5) 0.0071(5) 0.0054(5)
C4 0.0215(7) 0.0097(6) 0.0177(7) 0.0042(5) 0.0071(6) 0.0062(5)
C5 0.0234(7) 0.0121(6) 0.0181(7) 0.0049(5) 0.0084(6) 0.0098(6)
C6 0.0155(6) 0.0102(6) 0.0142(6) 0.0034(5) 0.0052(5) 0.0068(5)
C7 0.0186(7) 0.0136(7) 0.0304(8) 0.0111(6) 0.0109(6) 0.0038(6)
C8 0.0174(7) 0.0197(8) 0.0370(9) 0.0105(7) 0.0031(7) -0.0008(6)
C9 0.0283(9) 0.0301(9) 0.0384(10) 0.0164(8) 0.0228(8) 0.0102(7)
C10 0.0263(9) 0.0165(8) 0.0550(12) 0.0184(8) 0.0156(8) 0.0030(7)
C11 0.0172(7) 0.0165(7) 0.0185(7) 0.0044(5) 0.0091(6) 0.0100(5)
C12 0.0373(9) 0.0193(7) 0.0252(8) 0.0022(6) 0.0196(7) 0.0112(7)
C13 0.0230(8) 0.0431(10) 0.0310(9) 0.0134(8) 0.0099(7) 0.0223(8)
C14 0.0201(7) 0.0182(7) 0.0276(8) 0.0075(6) 0.0155(6) 0.0075(6)
C15 0.0147(6) 0.0092(6) 0.0253(7) 0.0052(5) 0.0089(6) 0.0068(5)
C16 0.0150(7) 0.0130(6) 0.0317(8) 0.0104(6) 0.0078(6) 0.0079(5)
C17 0.0138(6) 0.0112(6) 0.0142(6) 0.0008(5) 0.0053(5) 0.0056(5)
C18 0.0206(7) 0.0139(6) 0.0169(7) 0.0036(5) 0.0058(6) 0.0074(6)
C19 0.0306(9) 0.0216(8) 0.0154(7) 0.0022(6) 0.0039(6) 0.0144(7)
C20 0.0222(8) 0.0283(9) 0.0181(7) -0.0043(6) -0.0011(6) 0.0079(7)
C21 0.0199(8) 0.0278(9) 0.0225(8) -0.0019(7) 0.0044(7) -0.0037(7)
C22 0.0194(7) 0.0188(7) 0.0175(7) 0.0020(6) 0.0062(6) 0.0007(6)
C23 0.0116(6) 0.0113(6) 0.0134(6) 0.0034(5) 0.0032(5) 0.0041(5)
C24 0.0276(8) 0.0146(7) 0.0171(7) 0.0059(5) 0.0096(6) 0.0110(6)
C25 0.0401(10) 0.0216(8) 0.0215(8) 0.0058(6) 0.0171(7) 0.0157(7)
C26 0.0311(9) 0.0255(8) 0.0158(7) 0.0073(6) 0.0105(6) 0.0094(7)
C27 0.0226(7) 0.0196(7) 0.0201(7) 0.0108(6) 0.0068(6) 0.0075(6)
C28 0.0182(7) 0.0142(6) 0.0206(7) 0.0070(5) 0.0067(6) 0.0076(5)
C29 0.0110(6) 0.0126(6) 0.0214(7) -0.0008(5) 0.0047(5) 0.0040(5)
C30 0.0154(7) 0.0212(8) 0.0339(9) 0.0004(7) 0.0045(7) 0.0100(6)
C31 0.0144(7) 0.0302(9) 0.0419(10) -0.0105(8) 0.0053(7) 0.0105(7)
C32 0.0145(7) 0.0352(10) 0.0342(9) -0.0154(8) 0.0112(7) 0.0020(7)
C33 0.0244(8) 0.0295(9) 0.0254(8) -0.0018(7) 0.0144(7) 0.0043(7)
C34 0.0186(7) 0.0185(7) 0.0220(7) 0.0016(6) 0.0099(6) 0.0068(6)
C35 0.0161(7) 0.0204(7) 0.0190(7) 0.0087(6) 0.0056(6) 0.0109(6)
C36 0.0187(9) 0.0738(16) 0.0179(8) 0.0003(9) 0.0067(7) -0.0051(9)
C37 0.0174(9) 0.109(2) 0.0222(10) -0.0082(12) 0.0039(8) -0.0065(11)
C38 0.0289(10) 0.0657(14) 0.0161(8) 0.0039(8) 0.0031(7) 0.0218(10)
C39 0.0447(11) 0.0393(10) 0.0236(8) 0.0123(8) 0.0186(8) 0.0194(9)
C40 0.0315(9) 0.0275(9) 0.0288(9) 0.0069(7) 0.0168(8) 0.0079(7)
O1S 0.0486(10) 0.0705(12) 0.0468(10) 0.0276(9) 0.0209(8) 0.0198(9)
C1S 0.0641(17) 0.078(2) 0.0626(17) 0.0345(15) 0.0356(15) 0.0386(16)
C2S 0.0359(12) 0.0721(17) 0.0452(13) 0.0266(12) 0.0181(10) 0.0210(12)
C3S 0.062(2) 0.0612(19) 0.151(4) 0.039(2) 0.053(2) 0.0338(16)
C4S 0.0467(14) 0.101(2) 0.0679(17) 0.0530(17) 0.0355(13) 0.0434(16)
O2S 0.057(2) 0.094(3) 0.074(3) 0.044(2) -0.006(2) 0.017(2)
C5S 0.044(3) 0.056(3) 0.068(3) 0.035(3) -0.008(2) 0.007(2)
C6S 0.073(3) 0.056(3) 0.045(3) 0.007(2) 0.001(2) 0.037(3)
C7S 0.114(6) 0.101(5) 0.096(5) 0.044(4) 0.031(4) 0.031(4)
C8S 0.075(4) 0.074(4) 0.064(3) 0.019(3) 0.013(3) 0.015(3)

loop_
_atom_type_symbol
_atom_type_description
_atom_type_scat_dispersion_real
_atom_type_scat_dispersion_imag
_atom_type_scat_source
C C 0.0033 0.0016 'International Tables Vol C Tables 4.2.6.8 and 6.1.1.4'
H H 0.0000 0.0000 'International Tables Vol C Tables 4.2.6.8 and 6.1.1.4'
O O 0.0106 0.0060 'International Tables Vol C Tables 4.2.6.8 and 6.1.1.4'
S S 0.1246 0.1234 'International Tables Vol C Tables 4.2.6.8 and 6.1.1.4'
P P 0.1023 0.0942 'International Tables Vol C Tables 4.2.6.8 and 6.1.1.4'
Pd Pd -0.9988 1.0072 'International Tables Vol C Tables 4.2.6.8 and 6.1.1.4'

loop_
_geom_angle_atom_site_label_1
_geom_angle_atom_site_label_2
_geom_angle_atom_site_label_3
_geom_angle
P1 Pd1 P2 84.346(13)
P1 Pd1 S2 176.651(13)
P2 Pd1 S2 92.626(13)
P1 Pd1 S1 96.307(13)
P2 Pd1 S1 175.454(13)
S2 Pd1 S1 86.825(12)
C1 S1 Pd1 104.77(5)
C2 S2 Pd1 107.36(5)
C17 P1 C23 105.87(7)
C17 P1 C15 105.65(7)
C23 P1 C15 106.43(7)
C17 P1 Pd1 119.08(5)
C23 P1 Pd1 112.24(5)
C15 P1 Pd1 106.75(5)
C29 P2 C35 106.09(7)
C29 P2 C16 105.26(7)
C35 P2 C16 106.61(7)
C29 P2 Pd1 116.79(5)
C35 P2 Pd1 112.22(5)
C16 P2 Pd1 109.20(5)
C6 C1 C2 121.07(12)
C6 C1 S1 122.03(11)
C2 C1 S1 116.84(10)
C3 C2 C1 122.04(12)
C3 C2 S2 122.33(11)
C1 C2 S2 115.62(10)
C2 C3 C4 112.36(13)
C2 C3 C7 126.64(13)
C4 C3 C7 120.80(12)
O1 C4 C3 125.37(14)
O1 C4 C5 116.71(14)
C3 C4 C5 117.92(12)
O2 C5 C6 125.08(15)
O2 C5 C4 115.96(13)
C6 C5 C4 118.66(12)
C1 C6 C5 113.09(13)
C1 C6 C11 129.00(13)
C5 C6 C11 117.62(12)
C9 C7 C8 110.27(15)
C9 C7 C3 110.63(13)
C8 C7 C3 110.43(13)
C9 C7 C10 107.80(14)
C8 C7 C10 105.54(14)
C3 C7 C10 112.03(14)
C7 C8 H8A 109.5
C7 C8 H8B 109.5
H8A C8 H8B 109.5
C7 C8 H8C 109.5
H8A C8 H8C 109.5
H8B C8 H8C 109.5
C7 C9 H9A 109.5
C7 C9 H9B 109.5
H9A C9 H9B 109.5
C7 C9 H9C 109.5
H9A C9 H9C 109.5
H9B C9 H9C 109.5
C7 C10 H10A 109.5
C7 C10 H10B 109.5
H10A C10 H10B 109.5
C7 C10 H10C 109.5
H10A C10 H10C 109.5
H10B C10 H10C 109.5
C13 C11 C14 108.53(14)
C13 C11 C6 111.12(13)
C14 C11 C6 114.24(12)
C13 C11 C12 109.97(14)
C14 C11 C12 104.89(13)
C6 C11 C12 107.88(13)
C11 C12 H12A 109.5
C11 C12 H12B 109.5
H12A C12 H12B 109.5
C11 C12 H12C 109.5
H12A C12 H12C 109.5
H12B C12 H12C 109.5
C11 C13 H13A 109.5
C11 C13 H13B 109.5
H13A C13 H13B 109.5
C11 C13 H13C 109.5
H13A C13 H13C 109.5
H13B C13 H13C 109.5
C11 C14 H14A 109.5
C11 C14 H14B 109.5
H14A C14 H14B 109.5
C11 C14 H14C 109.5
H14A C14 H14C 109.5
H14B C14 H14C 109.5
C16 C15 P1 108.06(10)
C16 C15 H15A 110.1
P1 C15 H15A 110.1
C16 C15 H15B 110.1
P1 C15 H15B 110.1
H15A C15 H15B 108.4
C15 C16 P2 108.43(10)
C15 C16 H16A 110.0
P2 C16 H16A 110.0
C15 C16 H16B 110.0
P2 C16 H16B 110.0
H16A C16 H16B 108.4
C18 C17 C22 119.66(14)
C18 C17 P1 119.27(11)
C22 C17 P1 121.05(11)
C17 C18 C19 120.18(15)
C17 C18 H18A 119.9
C19 C18 H18A 119.9
C20 C19 C18 119.83(15)
C20 C19 H19A 120.1
C18 C19 H19A 120.1
C19 C20 C21 120.23(15)
C19 C20 H20A 119.9
C21 C20 H20A 119.9
C22 C21 C20 120.19(16)
C22 C21 H21A 119.9
C20 C21 H21A 119.9
C21 C22 C17 119.91(15)
C21 C22 H22A 120.0
C17 C22 H22A 120.0
C24 C23 C28 119.37(13)
C24 C23 P1 117.88(11)
C28 C23 P1 122.76(11)
C25 C24 C23 120.41(14)
C25 C24 H24A 119.8
C23 C24 H24A 119.8
C24 C25 C26 119.82(15)
C24 C25 H25A 120.1
C26 C25 H25A 120.1
C27 C26 C25 120.18(15)
C27 C26 H26A 119.9
C25 C26 H26A 119.9
C26 C27 C28 120.50(14)
C26 C27 H27A 119.7
C28 C27 H27A 119.7
C27 C28 C23 119.71(14)
C27 C28 H28A 120.1
C23 C28 H28A 120.1
C34 C29 C30 119.83(15)
C34 C29 P2 120.50(11)
C30 C29 P2 119.67(13)
C31 C30 C29 119.60(18)
C31 C30 H30A 120.2
C29 C30 H30A 120.2
C32 C31 C30 120.32(17)
C32 C31 H31A 119.8
C30 C31 H31A 119.8
C31 C32 C33 120.54(16)
C31 C32 H32A 119.7
C33 C32 H32A 119.7
C32 C33 C34 119.68(18)
C32 C33 H33A 120.2
C34 C33 H33A 120.2
C29 C34 C33 120.01(16)
C29 C34 H34A 120.0
C33 C34 H34A 120.0
C36 C35 C40 119.00(16)
C36 C35 P2 121.04(13)
C40 C35 P2 119.73(13)
C35 C36 C37 120.41(18)
C35 C36 H36A 119.8
C37 C36 H36A 119.8
C38 C37 C36 120.2(2)
C38 C37 H37A 119.9
C36 C37 H37A 119.9
C39 C38 C37 119.45(18)
C39 C38 H38A 120.3
C37 C38 H38A 120.3
C38 C39 C40 120.52(17)
C38 C39 H39A 119.7
C40 C39 H39A 119.7
C39 C40 C35 120.39(17)
C39 C40 H40A 119.8
C35 C40 H40A 119.8
C4S O1S C1S 107.1(2)
O1S C1S C2S 107.6(2)
O1S C1S H1SA 110.2
C2S C1S H1SA 110.2
O1S C1S H1SB 110.2
C2S C1S H1SB 110.2
H1SA C1S H1SB 108.5
C3S C2S C1S 103.5(2)
C3S C2S H2SA 111.1
C1S C2S H2SA 111.1
C3S C2S H2SB 111.1
C1S C2S H2SB 111.1
H2SA C2S H2SB 109.0
C4S C3S C2S 104.6(3)
C4S C3S H3SA 110.8
C2S C3S H3SA 110.8
C4S C3S H3SB 110.8
C2S C3S H3SB 110.8
H3SA C3S H3SB 108.9
O1S C4S C3S 110.0(2)
O1S C4S H4SA 109.7
C3S C4S H4SA 109.7
O1S C4S H4SB 109.7
C3S C4S H4SB 109.7
H4SA C4S H4SB 108.2
C8S O2S C5S 104.8(5)
O2S C5S C6S 108.4(5)
O2S C5S H5SA 110.0
C6S C5S H5SA 110.0
O2S C5S H5SB 110.0
C6S C5S H5SB 110.0
H5SA C5S H5SB 108.4
C5S C6S C7S 97.8(5)
C5S C6S H6SA 112.2
C7S C6S H6SA 112.2
C5S C6S H6SB 112.2
C7S C6S H6SB 112.2
H6SA C6S H6SB 109.8
C8S C7S C6S 97.1(5)
C8S C7S H7SA 112.3
C6S C7S H7SA 112.3
C8S C7S H7SB 112.3
C6S C7S H7SB 112.3
H7SA C7S H7SB 109.9
O2S C8S C7S 108.6(6)
O2S C8S H8SA 110.0
C7S C8S H8SA 110.0
O2S C8S H8SB 110.0
C7S C8S H8SB 110.0
H8SA C8S H8SB 108.3

loop_
_geom_bond_atom_site_label_1
_geom_bond_atom_site_label_2
_geom_bond_distance
Pd1 P1 2.2753(4)
Pd1 P2 2.2836(4)
Pd1 S2 2.2980(3)
Pd1 S1 2.3026(3)
S1 C1 1.7367(14)
S2 C2 1.7457(14)
P1 C17 1.8096(15)
P1 C23 1.8167(14)
P1 C15 1.8233(14)
P2 C29 1.8066(15)
P2 C35 1.8090(16)
P2 C16 1.8405(15)
O1 C4 1.2215(18)
O2 C5 1.2298(19)
C1 C6 1.3786(19)
C1 C2 1.5108(19)
C2 C3 1.3721(19)
C3 C4 1.460(2)
C3 C7 1.543(2)
C4 C5 1.541(2)
C5 C6 1.4540(19)
C6 C11 1.542(2)
C7 C9 1.530(2)
C7 C8 1.541(2)
C7 C10 1.544(2)
C8 H8A 0.9800
C8 H8B 0.9800
C8 H8C 0.9800
C9 H9A 0.9800
C9 H9B 0.9800
C9 H9C 0.9800
C10 H10A 0.9800
C10 H10B 0.9800
C10 H10C 0.9800
C11 C13 1.532(2)
C11 C14 1.535(2)
C11 C12 1.545(2)
C12 H12A 0.9800
C12 H12B 0.9800
C12 H12C 0.9800
C13 H13A 0.9800
C13 H13B 0.9800
C13 H13C 0.9800
C14 H14A 0.9800
C14 H14B 0.9800
C14 H14C 0.9800
C15 C16 1.527(2)
C15 H15A 0.9900
C15 H15B 0.9900
C16 H16A 0.9900
C16 H16B 0.9900
C17 C18 1.392(2)
C17 C22 1.396(2)
C18 C19 1.394(2)
C18 H18A 0.9500
C19 C20 1.384(3)
C19 H19A 0.9500
C20 C21 1.389(3)
C20 H20A 0.9500
C21 C22 1.388(2)
C21 H21A 0.9500
C22 H22A 0.9500
C23 C24 1.395(2)
C23 C28 1.4000(19)
C24 C25 1.388(2)
C24 H24A 0.9500
C25 C26 1.389(2)
C25 H25A 0.9500
C26 C27 1.380(2)
C26 H26A 0.9500
C27 C28 1.390(2)
C27 H27A 0.9500
C28 H28A 0.9500
C29 C34 1.388(2)
C29 C30 1.404(2)
C30 C31 1.384(3)
C30 H30A 0.9500
C31 C32 1.383(3)
C31 H31A 0.9500
C32 C33 1.384(3)
C32 H32A 0.9500
C33 C34 1.396(2)
C33 H33A 0.9500
C34 H34A 0.9500
C35 C36 1.373(2)
C35 C40 1.388(2)
C36 C37 1.392(3)
C36 H36A 0.9500
C37 C38 1.379(3)
C37 H37A 0.9500
C38 C39 1.370(3)
C38 H38A 0.9500
C39 C40 1.383(3)
C39 H39A 0.9500
C40 H40A 0.9500
O1S C4S 1.382(3)
O1S C1S 1.413(3)
C1S C2S 1.496(4)
C1S H1SA 0.9900
C1S H1SB 0.9900
C2S C3S 1.496(4)
C2S H2SA 0.9900
C2S H2SB 0.9900
C3S C4S 1.492(4)
C3S H3SA 0.9900
C3S H3SB 0.9900
C4S H4SA 0.9900
C4S H4SB 0.9900
O2S C8S 1.400(4)
O2S C5S 1.407(4)
C5S C6S 1.493(4)
C5S H5SA 0.9900
C5S H5SB 0.9900
C6S C7S 1.530(5)
C6S H6SA 0.9900
C6S H6SB 0.9900
C7S C8S 1.487(5)
C7S H7SA 0.9900
C7S H7SB 0.9900
C8S H8SA 0.9900
C8S H8SB 0.9900
